data_2012335
loop_
_publ_author_name
'Kato, Takayuki'
'Sugimoto, Kunihisa'
'Yamasaki, Mikio'

_publ_section_title
Aqua[<i>N</i>-(6-carboxylato-\k<i>O</i>-pyridine-2-carbonyl-\k<i>N</i>)-<small>L</small>-histidinato-\k^2^<i>N</i>,<i>N</i>']copper(II)
_journal_issue 11
_journal_name_full 'Acta Crystallographica Section C'
_journal_page_first 1256
_journal_page_last 1258
_journal_paper_doi 10.1107/S0108270101012331
_journal_volume 57
_journal_year 2001
_chemical_formula_iupac '[Cu H2 O (C13 H10 N4 O5)]'
_chemical_formula_moiety 'C13 H12 Cu N4 O6'
_chemical_formula_sum 'C13 H12 Cu N4 O6'
_chemical_formula_weight 383.81
_space_group_IT_number 4
_symmetry_cell_setting monoclinic
_symmetry_space_group_name_Hall 'P 2yb'
_symmetry_space_group_name_H-M 'P 1 21 1'
_cell_angle_alpha 90
_cell_angle_beta 102.2801(5)
_cell_angle_gamma 90
_cell_formula_units_Z 8
_cell_length_a 15.9830(10)
_cell_length_b 6.5095(4)
_cell_length_c 29.0680(10)
_cell_measurement_reflns_used 9082
_cell_measurement_temperature 123.0(10)
_cell_measurement_theta_max 27.5
_cell_measurement_theta_min 3.1
_cell_volume 2955.1(3)
_computing_cell_refinement CrystalClear
_computing_data_collection 'CrystalClear (Rigaku, 2001)'
_computing_data_reduction 'CrystalStructure (Rigaku, 2001)'
_computing_molecular_graphics 'ORTEP-3 (Farrugia, 1997)'
_computing_publication_material CrystalStructure
_computing_structure_refinement 'CRYSTALS (Watkin et al., 1996)'
_computing_structure_solution 'SIR97 (Altomare, 1998)'
_diffrn_detector_area_resol_mean 7.32
_diffrn_measured_fraction_theta_full .960
_diffrn_measured_fraction_theta_max .960
_diffrn_measurement_device_type 'Rigaku Mercury CCD area-detector'
_diffrn_measurement_method \w
_diffrn_radiation_type 'Mo K\a'
_diffrn_radiation_wavelength .7107
_diffrn_reflns_av_R_equivalents .076
_diffrn_reflns_limit_h_max 19
_diffrn_reflns_limit_h_min -20
_diffrn_reflns_limit_k_max 7
_diffrn_reflns_limit_k_min -8
_diffrn_reflns_limit_l_max 37
_diffrn_reflns_limit_l_min -37
_diffrn_reflns_number 21831
_diffrn_reflns_theta_full 27.48
_diffrn_reflns_theta_max 27.48
_diffrn_standards_decay_% 0
_diffrn_standards_interval_count 0
_diffrn_standards_number 0
_exptl_absorpt_coefficient_mu 1.519
_exptl_absorpt_correction_T_max .859
_exptl_absorpt_correction_T_min .731
_exptl_absorpt_correction_type multi-scan
_exptl_absorpt_process_details '(Blessing, 1995)'
_exptl_crystal_colour blue
_exptl_crystal_density_diffrn 1.725
_exptl_crystal_density_meas ?
_exptl_crystal_density_method 'not measured'
_exptl_crystal_description plate
_exptl_crystal_size_max .2
_exptl_crystal_size_mid .2
_exptl_crystal_size_min .1
_refine_diff_density_max .90
_refine_diff_density_min -1.03
_refine_ls_abs_structure_details '5197 Friedel pairs (Flack, 1983)'
_refine_ls_abs_structure_Flack .015(7)
_refine_ls_extinction_method none
_refine_ls_goodness_of_fit_ref 1.340
_refine_ls_hydrogen_treatment constr
_refine_ls_number_parameters 902
_refine_ls_number_reflns 12299
_refine_ls_R_factor_gt .032
_refine_ls_shift/su_max .001
_refine_ls_structure_factor_coef Fsqd
_refine_ls_weighting_details 'w = 1/\s^2^(Fo^2^)'
_refine_ls_weighting_scheme sigma
_refine_ls_wR_factor_ref .074
_reflns_number_gt 11052
_reflns_number_total 12299
_reflns_threshold_expression F^2^>2\s(F^2^)
_cod_data_source_file oa1117.cif
_cod_data_source_block I
_cod_depositor_comments
;
The following automatic conversions were performed:

'_exptl_crystal_density_meas' value 'not measured' was changed to '?'
- the value is perceived as not measured.

Automatic conversion script
Id: cif_fix_values 3008 2015-01-20 13:52:24Z robertas 
;
_cod_original_cell_volume 2955.0(3)
_cod_original_sg_symbol_H-M 'P 21'
_cod_database_code 2012335
_cod_database_fobs_code 2012335

loop_
_symmetry_equiv_pos_as_xyz
x,y,z
-x,1/2+y,-z

loop_
_atom_site_label
_atom_site_fract_x
_atom_site_fract_y
_atom_site_fract_z
_atom_site_U_iso_or_equiv
_atom_site_adp_type
_atom_site_calc_flag
_atom_site_refinement_flags
_atom_site_occupancy
_atom_site_disorder_assembly
_atom_site_disorder_group
_atom_site_type_symbol
Cu1 .43081(2) .06196(9) .092860(10) .01431(9) Uani d . 1.00 . . Cu
Cu2 .34920(2) .30055(7) .402520(10) .01451(8) Uani d . 1.00 . . Cu
Cu3 .15413(2) .30124(8) .597840(10) .01438(8) Uani d . 1.00 . . Cu
Cu4 .05818(2) -.02717(9) .912370(10) .01572(9) Uani d . 1.00 . . Cu
O1 .40330(10) .0706(4) .02019(7) .0171(5) Uani d . 1.00 . . O
O2 .46940(10) .0818(4) -.04060(8) .0189(5) Uani d . 1.00 . . O
O3 .63350(10) -.0404(4) .20011(8) .0235(6) Uani d . 1.00 . . O
O4 .4446(2) -.2760(4) .25307(9) .0313(7) Uani d . 1.00 . . O
O5 .4513(2) -.3827(4) .18127(9) .0364(8) Uani d . 1.00 . . O
O6 .42290(10) .4218(3) .09466(8) .0172(6) Uani d . 1.00 . . O
O7 .39010(10) .3174(4) .47506(7) .0176(5) Uani d . 1.00 . . O
O8 .51160(10) .3157(4) .53063(7) .0194(6) Uani d . 1.00 . . O
O9 .44630(10) .3606(3) .28488(8) .0195(6) Uani d . 1.00 . . O
O10 .1985(2) .6975(4) .26435(9) .0323(7) Uani d . 1.00 . . O
O11 .2932(2) .7406(4) .33030(10) .0394(8) Uani d . 1.00 . . O
O12 .34230(10) -.0487(4) .41197(8) .0195(5) Uani d . 1.00 . . O
O13 .11350(10) .3248(4) .52531(7) .0178(5) Uani d . 1.00 . . O
O14 -.00770(10) .3302(4) .46963(7) .0196(6) Uani d . 1.00 . . O
O15 .05830(10) .3989(3) .71444(8) .0209(6) Uani d . 1.00 . . O
O16 .3093(2) .7021(4) .73136(9) .0311(7) Uani d . 1.00 . . O
O17 .2092(2) .7383(4) .66695(9) .0383(8) Uani d . 1.00 . . O
O18 .15570(10) -.0448(4) .58705(8) .0206(5) Uani d . 1.00 . . O
O19 .08580(10) -.0456(4) .98501(7) .0175(5) Uani d . 1.00 . . O
O20 .02070(10) -.0895(4) 1.04550(8) .0195(6) Uani d . 1.00 . . O
O21 -.14650(10) -.0556(4) .80300(8) .0262(6) Uani d . 1.00 . . O
O22 .0509(2) -.2372(4) .74557(8) .0320(7) Uani d . 1.00 . . O
O23 .0520(2) -.3737(4) .81520(10) .0500(10) Uani d . 1.00 . . O
O24 .08810(10) -.3772(4) .90989(8) .0191(6) Uani d . 1.00 . . O
N1 .5442(2) .0548(5) .08090(10) .0155(6) Uani d . 1.00 . . N
N2 .4953(2) .0167(4) .15800(10) .0176(8) Uani d . 1.00 . . N
N4 .3195(2) .0083(4) .10590(10) .0162(7) Uani d . 1.00 . . N
N3 .1837(2) -.0598(5) .10103(9) .0174(7) Uani d . 1.00 . . N
N5 .47080(10) .3140(4) .40762(9) .0144(6) Uani d . 1.00 . . N
N6 .3517(2) .3447(4) .33558(9) .0176(7) Uani d . 1.00 . . N
N7 .0961(2) .3483(4) .40633(9) .0166(7) Uani d . 1.00 . . N
N8 .22680(10) .3245(4) .39420(9) .0159(6) Uani d . 1.00 . . N
N9 .03280(10) .3274(4) .59242(9) .0142(6) Uani d . 1.00 . . N
N10 .1522(2) .3454(4) .66480(9) .0173(7) Uani d . 1.00 . . N
N11 .40780(10) .3284(4) .59412(9) .0165(7) Uani d . 1.00 . . N
N12 .27710(10) .3152(4) .60622(8) .0154(6) Uani d . 1.00 . . N
N13 -.0549(2) -.0535(5) .92409(9) .0167(7) Uani d . 1.00 . . N
N14 -.0079(2) -.0076(4) .84610(10) .0188(7) Uani d . 1.00 . . N
N15 .3050(2) .0587(5) .90320(10) .0181(6) Uani d . 1.00 . . N
N16 .1663(2) .0518(5) .89890(10) .0181(7) Uani d . 1.00 . . N
C1 .4690(2) .0756(5) .00210(10) .0143(7) Uani d . 1.00 . . C
C2 .5548(2) .0729(6) .03740(10) .0153(7) Uani d . 1.00 . . C
C3 .6362(2) .0811(5) .02800(10) .0168(8) Uani d . 1.00 . . C
C4 .7058(2) .0702(6) .06640(10) .0191(8) Uani d . 1.00 . . C
C5 .6926(2) .0459(6) .11200(10) .0185(8) Uani d . 1.00 . . C
C6 .6092(2) .0377(5) .11830(10) .0159(8) Uani d . 1.00 . . C
C7 .5797(2) .0024(4) .16360(10) .0171(8) Uani d . 1.00 . . C
C8 .4586(2) -.0176(5) .19890(10) .0172(7) Uani d . 1.00 . . C
C9 .4518(2) -.2471(5) .20960(10) .0199(8) Uani d . 1.00 . . C
C10 .3698(2) .0862(5) .19280(10) .0176(7) Uani d . 1.00 . . C
C11 .3037(2) .0164(4) .15100(10) .0140(8) Uani d . 1.00 . . C
C12 .2191(2) -.0270(6) .14820(10) .0186(7) Uani d . 1.00 . . C
C13 .2462(2) -.0384(6) .07700(10) .0157(7) Uani d . 1.00 . . C
C14 .4716(2) .3151(5) .48860(10) .0150(7) Uani d . 1.00 . . C
C15 .5219(2) .3148(5) .45030(10) .0146(7) Uani d . 1.00 . . C
C16 .6100(2) .3206(5) .45460(10) .0168(7) Uani d . 1.00 . . C
C17 .6423(2) .3235(5) .41370(10) .0190(8) Uani d . 1.00 . . C
C18 .5868(2) .3225(5) .36940(10) .0175(8) Uani d . 1.00 . . C
C19 .4998(2) .3188(5) .36790(10) .0156(7) Uani d . 1.00 . . C
C20 .4277(2) .3407(4) .32460(10) .0152(8) Uani d . 1.00 . . C
C21 .2768(2) .3953(5) .29870(10) .0154(8) Uani d . 1.00 . . C
C22 .2586(2) .6270(6) .29940(10) .0234(9) Uani d . 1.00 . . C
C23 .1988(2) .2713(5) .30610(10) .0181(8) Uani d . 1.00 . . C
C24 .1699(2) .3152(5) .35090(10) .0152(7) Uani d . 1.00 . . C
C25 .0889(2) .3326(5) .35840(10) .0169(8) Uani d . 1.00 . . C
C26 .1800(2) .3434(4) .42650(10) .0161(8) Uani d . 1.00 . . C
C27 .0322(2) .3269(5) .51140(10) .0147(7) Uani d . 1.00 . . C
C28 -.0185(2) .3290(5) .55000(10) .0145(7) Uani d . 1.00 . . C
C29 -.1064(2) .3381(4) .54540(10) .0168(8) Uani d . 1.00 . . C
C30 -.1389(2) .3434(4) .58650(10) .0191(8) Uani d . 1.00 . . C
C31 -.0834(2) .3429(5) .63070(10) .0186(8) Uani d . 1.00 . . C
C32 .0039(2) .3373(4) .63230(10) .0155(8) Uani d . 1.00 . . C
C33 .0759(2) .3607(4) .67530(10) .0165(8) Uani d . 1.00 . . C
C34 .2273(2) .3986(5) .70090(10) .0166(8) Uani d . 1.00 . . C
C35 .2468(2) .6271(5) .69840(10) .0215(9) Uani d . 1.00 . . C
C36 .3044(2) .2674(5) .69460(10) .0170(8) Uani d . 1.00 . . C
C37 .3339(2) .3040(5) .64960(10) .0150(7) Uani d . 1.00 . . C
C38 .4150(2) .3153(5) .64220(10) .0162(7) Uani d . 1.00 . . C
C39 .3239(2) .3279(5) .57390(10) .0155(7) Uani d . 1.00 . . C
C40 .0206(2) -.0665(5) 1.00300(10) .0168(8) Uani d . 1.00 . . C
C41 -.0653(2) -.0651(5) .96760(10) .0156(8) Uani d . 1.00 . . C
C42 -.1466(2) -.0767(5) .97720(10) .0211(9) Uani d . 1.00 . . C
C43 -.2164(2) -.0683(5) .93890(10) .0216(9) Uani d . 1.00 . . C
C44 -.2039(2) -.0531(6) .89290(10) .0207(8) Uani d . 1.00 . . C
C45 -.1207(2) -.0475(5) .88660(10) .0168(8) Uani d . 1.00 . . C
C46 -.0920(2) -.0363(5) .84050(10) .0192(8) Uani d . 1.00 . . C
C47 .0286(2) -.0077(5) .80450(10) .0199(8) Uani d . 1.00 . . C
C48 .0445(2) -.2253(5) .78930(10) .0206(8) Uani d . 1.00 . . C
C49 .1105(2) .1236(5) .81180(10) .0221(8) Uani d . 1.00 . . C
C50 .1806(2) .0744(6) .85360(10) .0177(7) Uani d . 1.00 . . C
C51 .2669(2) .0772(6) .85640(10) .0213(8) Uani d . 1.00 . . C
C52 .2434(2) .0425(5) .92790(10) .0180(8) Uani d . 1.00 . . C
H1 .6444 .0926 -.0034 .020 Uiso c . 1.00 . . H
H2 .7625 .0799 .0614 .024 Uiso c . 1.00 . . H
H3 .7398 .0359 .1381 .021 Uiso c . 1.00 . . H
H4 .4956 .0437 .2252 .020 Uiso c . 1.00 . . H
H5 .3484 .0590 .2203 .021 Uiso c . 1.00 . . H
H6 .3773 .2301 .1899 .021 Uiso c . 1.00 . . H
H7 .1904 -.0338 .1737 .023 Uiso c . 1.00 . . H
H8 .1255 -.0916 .08791 .021 Uiso c . 1.00 . . H
H9 .2387 -.0544 .0439 .019 Uiso c . 1.00 . . H
H10 .6474 .3221 .4848 .020 Uiso c . 1.00 . . H
H11 .7025 .3265 .4159 .024 Uiso c . 1.00 . . H
H12 .6082 .3241 .3413 .022 Uiso c . 1.00 . . H
H13 .2884 .3602 .2690 .018 Uiso c . 1.00 . . H
H14 .1524 .2999 .2806 .021 Uiso c . 1.00 . . H
H15 .2130 .1295 .3059 .021 Uiso c . 1.00 . . H
H16 .0373 .3335 .3351 .020 Uiso c . 1.00 . . H
H17 .0501 .3604 .42217 .020 Uiso c . 1.00 . . H
H18 .2025 .3525 .4594 .019 Uiso c . 1.00 . . H
H19 -.1436 .3407 .5152 .020 Uiso c . 1.00 . . H
H20 -.1991 .3474 .5844 .023 Uiso c . 1.00 . . H
H21 -.1048 .3464 .6588 .024 Uiso c . 1.00 . . H
H22 .2156 .3694 .7309 .020 Uiso c . 1.00 . . H
H23 .3510 .2965 .7200 .020 Uiso c . 1.00 . . H
H24 .2892 .1267 .6955 .020 Uiso c . 1.00 . . H
H25 .4666 .3142 .6655 .019 Uiso c . 1.00 . . H
H26 .4539 .3365 .57825 .020 Uiso c . 1.00 . . H
H27 .3013 .3356 .5410 .019 Uiso c . 1.00 . . H
H28 -.1544 -.0892 1.0086 .024 Uiso c . 1.00 . . H
H29 -.2730 -.0738 .9442 .026 Uiso c . 1.00 . . H
H30 -.2511 -.0459 .8668 .023 Uiso c . 1.00 . . H
H31 -.0124 .0531 .7798 .023 Uiso c . 1.00 . . H
H32 .1337 .1083 .7845 .026 Uiso c . 1.00 . . H
H33 .0943 .2627 .8146 .026 Uiso c . 1.00 . . H
H34 .2952 .0888 .8309 .026 Uiso c . 1.00 . . H
H35 .3649 .0577 .9160 .022 Uiso c . 1.00 . . H
H36 .2530 .0272 .9611 .021 Uiso c . 1.00 . . H

loop_
_atom_site_aniso_label
_atom_site_aniso_U_11
_atom_site_aniso_U_22
_atom_site_aniso_U_33
_atom_site_aniso_U_12
_atom_site_aniso_U_13
_atom_site_aniso_U_23
Cu1 .0096(2) .0199(2) .0130(2) -.0002(2) .00150(10) .0014(2)
Cu2 .0093(2) .0225(2) .0117(2) .00010(10) .00220(10) .00090(10)
Cu3 .0090(2) .0226(2) .0116(2) .00010(10) .00220(10) -.00140(10)
Cu4 .0119(2) .0206(2) .0136(2) .0015(2) .00040(10) -.0011(2)
O1 .0130(10) .0250(10) .0140(10) .0010(10) .0046(8) .0010(10)
O2 .0180(10) .0230(10) .0170(10) .0020(10) .0054(9) -.0010(10)
O3 .0180(10) .0320(10) .0180(10) .0040(10) -.0029(9) .0010(10)
O4 .053(2) .0260(10) .0170(10) -.0030(10) .0130(10) .0020(10)
O5 .068(2) .0220(10) .0210(10) -.0060(10) .0140(10) -.0020(10)
O6 .0150(10) .0170(10) .0210(10) -.0001(8) .0051(9) -.0001(9)
O7 .0090(9) .0290(10) .0150(10) -.0017(9) .0021(8) -.0020(10)
O8 .0140(10) .0280(10) .0150(10) -.0030(10) .0014(8) -.0020(10)
O9 .0230(10) .0210(10) .0160(10) -.0013(8) .0079(9) .0008(8)
O10 .038(2) .0230(10) .0300(10) .0060(10) -.0060(10) .0020(10)
O11 .055(2) .028(2) .0280(10) -.0040(10) -.0050(10) -.0080(10)
O12 .0150(10) .0220(10) .0200(10) .0002(9) .0007(9) -.0010(10)
O13 .0100(10) .0290(10) .0140(10) .0006(9) .0021(8) .0001(9)
O14 .0120(10) .0300(10) .0150(10) .0030(9) -.0001(9) .0014(9)
O15 .0230(10) .0250(10) .0170(10) .0027(9) .0090(9) -.0010(9)
O16 .0360(10) .0210(10) .0310(10) -.0070(10) -.0050(10) -.0020(10)
O17 .051(2) .0290(10) .0280(10) .0040(10) -.0070(10) .0080(10)
O18 .0160(10) .0230(10) .0210(10) .0010(10) .0000(9) .0000(10)
O19 .0120(10) .0250(10) .0160(10) -.0020(10) .0034(8) -.0030(10)
O20 .0130(10) .0300(10) .0160(10) .0017(9) .0020(9) -.0023(9)
O21 .0240(10) .0330(10) .0170(10) -.0010(10) -.0050(9) -.0020(10)
O22 .053(2) .0290(10) .0170(10) .0040(10) .0120(10) -.0010(10)
O23 .109(3) .0220(10) .0240(10) .018(2) .024(2) .0030(10)
O24 .0150(10) .0230(10) .0180(10) .0011(9) .0019(9) .0021(9)
N1 .0160(10) .0130(10) .0170(10) -.0020(10) .0030(10) .0000(10)
N2 .0160(10) .023(2) .0120(10) -.0006(9) -.0010(10) .0020(9)
N4 .0140(10) .018(2) .0160(10) .0014(9) .0020(10) -.0013(9)
N3 .0140(10) .019(2) .0200(10) -.0030(10) .0040(10) -.0010(10)
N5 .0150(10) .0130(10) .0160(10) -.0020(10) .0044(9) .0010(10)
N6 .0150(10) .026(2) .0120(10) .0020(10) .0030(10) .0020(10)
N7 .0120(10) .018(2) .0190(10) .0015(9) .0030(10) .0010(10)
N8 .0150(10) .0190(10) .0130(10) .0020(10) .0030(10) .0010(10)
N9 .0130(10) .0140(10) .0160(10) .0010(10) .0050(10) -.0010(10)
N10 .0130(10) .028(2) .0120(10) .0000(10) .0030(10) -.0030(10)
N11 .0110(10) .0200(10) .0180(10) .0000(10) .0030(10) .0000(10)
N12 .0130(10) .0190(10) .0140(10) -.0010(10) .0030(10) -.0010(10)
N13 .0150(10) .0150(10) .0180(10) .0020(10) -.0010(10) -.0070(10)
N14 .0230(10) .021(2) .0110(10) .0030(10) .0000(10) -.0010(10)
N15 .0180(10) .0170(10) .0200(10) -.0020(10) .0060(10) .0020(10)
N16 .0190(10) .0160(10) .0180(10) .0020(10) .0010(10) .0010(10)
C1 .0140(10) .0110(10) .0190(10) .0020(10) .0040(10) .0000(10)
C2 .0160(10) .0120(10) .018(2) -.0010(10) .0030(10) -.0030(10)
C3 .0150(10) .013(2) .023(2) .0010(10) .0070(10) -.0020(10)
C4 .0120(10) .0150(10) .032(2) .0010(10) .0090(10) -.004(2)
C5 .0130(10) .014(2) .027(2) .0010(10) -.0010(10) -.0030(10)
C6 .0150(10) .010(2) .022(2) .0010(10) .0000(10) -.0010(10)
C7 .0160(10) .016(2) .017(2) .0010(10) -.0010(10) -.0010(10)
C8 .0160(10) .020(2) .014(2) -.0010(10) .0010(10) -.0010(10)
C9 .019(2) .026(2) .0140(10) -.0010(10) .0020(10) .0010(10)
C10 .0190(10) .018(2) .0160(10) .0000(10) .0030(10) .0010(10)
C11 .0150(10) .012(2) .016(2) .0010(10) .0030(10) .0010(10)
C12 .0190(10) .0190(10) .019(2) .0020(10) .0060(10) .0020(10)
C13 .0130(10) .0190(10) .0160(10) .0010(10) .0040(10) .0010(10)
C14 .0120(10) .0170(10) .0160(10) -.0010(10) .0030(10) -.0010(10)
C15 .0130(10) .0130(10) .0180(10) -.0020(10) .0030(10) .0000(10)
C16 .0120(10) .015(2) .023(2) -.0010(10) .0010(10) .0010(10)
C17 .0130(10) .017(2) .029(2) -.0020(10) .0080(10) -.0020(10)
C18 .020(2) .013(2) .022(2) .0000(10) .0110(10) .0010(10)
C19 .0170(10) .0140(10) .0170(10) .0010(10) .0070(10) .0030(10)
C20 .0170(10) .011(2) .018(2) .0000(10) .0050(10) .0010(10)
C21 .0150(10) .020(2) .0110(10) .0010(10) .0000(10) -.0010(10)
C22 .026(2) .024(2) .017(2) .0000(10) -.0010(10) -.0010(10)
C23 .0180(10) .018(2) .017(2) .0010(10) .0020(10) -.0010(10)
C24 .0130(10) .0160(10) .0160(10) .0020(10) .0010(10) .0020(10)
C25 .0130(10) .017(2) .019(2) .0020(10) .0000(10) .0000(10)
C26 .0100(10) .017(2) .020(2) .0030(10) .0020(10) .0000(10)
C27 .0100(10) .017(2) .017(2) .0020(10) .0030(10) .0010(10)
C28 .0130(10) .012(2) .018(2) .0020(10) .0030(10) -.0010(10)
C29 .0120(10) .016(2) .021(2) .0010(10) .0020(10) .0000(10)
C30 .0120(10) .019(2) .028(2) .0020(10) .0080(10) .0010(10)
C31 .018(2) .017(2) .024(2) .0000(10) .0110(10) -.0020(10)
C32 .0150(10) .015(2) .018(2) .0010(10) .0070(10) -.0010(10)
C33 .020(2) .015(2) .016(2) .0020(10) .0060(10) .0000(10)
C34 .0180(10) .019(2) .013(2) -.0010(10) .0030(10) .0000(10)
C35 .025(2) .021(2) .019(2) .0010(10) .0040(10) -.0010(10)
C36 .0180(10) .018(2) .0140(10) .0010(10) .0000(10) .0010(10)
C37 .0130(10) .0140(10) .0160(10) -.0010(10) .0000(10) -.0020(10)
C38 .0140(10) .015(2) .019(2) .0000(10) .0020(10) .0000(10)
C39 .0110(10) .019(2) .0170(10) -.0040(10) .0040(10) -.0010(10)
C40 .0120(10) .017(2) .021(2) .0000(10) .0010(10) -.0050(10)
C41 .0130(10) .015(2) .018(2) .0020(10) .0010(10) -.0040(10)
C42 .0150(10) .023(2) .023(2) -.0020(10) .0010(10) -.0050(10)
C43 .0110(10) .023(2) .030(2) -.0020(10) .0030(10) -.0090(10)
C44 .0140(10) .014(2) .030(2) .0020(10) -.0050(10) -.0070(10)
C45 .0170(10) .011(2) .020(2) .0000(10) -.0020(10) -.0030(10)
C46 .021(2) .0140(10) .019(2) .0040(10) -.0040(10) -.0020(10)
C47 .021(2) .020(2) .017(2) .0060(10) .0010(10) -.0010(10)
C48 .024(2) .022(2) .0160(10) .0000(10) .0020(10) -.0010(10)
C49 .027(2) .022(2) .017(2) .0020(10) .0030(10) .0040(10)
C50 .022(2) .0140(10) .016(2) -.0020(10) .0040(10) -.0010(10)
C51 .025(2) .020(2) .020(2) -.0040(10) .0080(10) .000(2)
C52 .017(2) .016(2) .020(2) -.0010(10) .0010(10) .0000(10)

loop_
_atom_type_symbol
_atom_type_description
_atom_type_scat_dispersion_real
_atom_type_scat_dispersion_imag
_atom_type_scat_source
C C .006 .003
;
International Tables for Crystallography
(1992, Vol. C, Tables 4.2.6.8 and 6.1.1.4)
;
H H .000 .000
;
International Tables for Crystallography
(1992, Vol. C, Table 6.1.1.4)
;
Cu Cu .284 1.430
;
International Tables for Crystallography
(1992, Vol. C, Tables 4.2.6.8 and 6.1.1.4)
;
N N .011 .006
;
International Tables for Crystallography
(1992, Vol. C, Tables 4.2.6.8 and 6.1.1.4)
;
O O .017 .010
;
International Tables for Crystallography
(1992, Vol. C, Tables 4.2.6.8 and 6.1.1.4)
;

loop_
_geom_angle_atom_site_label_1
_geom_angle_atom_site_label_2
_geom_angle_atom_site_label_3
_geom_angle
_geom_angle_publ_flag
O1 Cu1 O6 89.71(9) yes
O1 Cu1 N1 79.50(10) yes
O6 Cu1 N1 94.95(11) yes
O1 Cu1 N2 159.80(10) yes
O6 Cu1 N2 98.45(9) yes
N1 Cu1 N2 81.36(12) yes
O1 Cu1 N4 101.62(11) yes
O6 Cu1 N4 96.87(9) yes
N1 Cu1 N4 168.13(12) yes
N2 Cu1 N4 95.74(12) yes
O7 Cu2 O12 86.75(8) yes
O7 Cu2 N5 79.86(9) yes
O12 Cu2 N5 96.30(10) yes
O7 Cu2 N6 157.80(9) yes
O12 Cu2 N6 105.88(9) yes
N5 Cu2 N6 80.60(10) yes
O7 Cu2 N8 102.45(9) yes
O12 Cu2 N8 91.30(10) yes
N5 Cu2 N8 172.25(12) yes
N6 Cu2 N8 95.60(10) yes
O13 Cu3 O18 86.75(8) yes
O13 Cu3 N9 79.48(9) yes
O18 Cu3 N9 96.72(9) yes
O13 Cu3 N10 157.44(9) yes
O18 Cu3 N10 106.43(9) yes
N9 Cu3 N10 80.80(10) yes
O13 Cu3 N12 102.43(9) yes
O18 Cu3 N12 91.30(10) yes
N9 Cu3 N12 171.83(12) yes
N10 Cu3 N12 95.60(10) yes
O19 Cu4 O24 88.53(9) yes
O19 Cu4 N13 79.50(10) yes
O24 Cu4 N13 97.20(10) yes
O19 Cu4 N14 160.90(10) yes
O24 Cu4 N14 95.90(10) yes
N13 Cu4 N14 81.47(11) yes
O19 Cu4 N16 102.61(11) yes
O24 Cu4 N16 93.19(11) yes
N13 Cu4 N16 169.46(13) yes
N14 Cu4 N16 95.74(12) yes
Cu1 O1 C1 114.16(19) no
Cu2 O7 C14 113.16(18) no
Cu3 O13 C27 113.56(19) no
Cu4 O19 C40 114.27(19) no
Cu1 N1 C2 119.5(2) no
Cu1 N1 C6 117.0(2) no
C2 N1 C6 123.5(3) no
Cu1 N2 C7 116.0(2) no
Cu1 N2 C8 126.1(2) no
C7 N2 C8 117.8(3) no
Cu1 N4 C11 122.6(2) no
Cu1 N4 C13 130.3(2) no
C11 N4 C13 107.1(3) no
C12 N3 C13 107.8(3) no
C12 N3 H8 126 no
C13 N3 H8 126 no
Cu2 N5 C15 118.9(2) no
Cu2 N5 C19 117.8(2) no
C15 N5 C19 123.3(3) no
Cu2 N6 C20 116.6(2) no
Cu2 N6 C21 124.7(2) no
C20 N6 C21 118.6(3) no
C25 N7 C26 107.5(3) no
C25 N7 H17 126 no
C26 N7 H17 126 no
Cu2 N8 C24 124.2(2) no
Cu2 N8 C26 129.1(2) no
C24 N8 C26 106.7(2) no
Cu3 N9 C28 119.4(2) no
Cu3 N9 C32 117.5(2) no
C28 N9 C32 123.0(3) no
Cu3 N10 C33 116.6(2) no
Cu3 N10 C34 124.1(2) no
C33 N10 C34 118.3(3) no
C38 N11 C39 107.6(2) no
C38 N11 H26 126 no
C39 N11 H26 126 no
Cu3 N12 C37 124.3(2) no
Cu3 N12 C39 128.9(2) no
C37 N12 C39 106.8(2) no
Cu4 N13 C41 119.6(2) no
Cu4 N13 C45 117.2(2) no
C41 N13 C45 123.1(3) no
Cu4 N14 C46 115.0(2) no
Cu4 N14 C47 125.6(2) no
C46 N14 C47 118.2(3) no
C51 N15 C52 108.4(3) no
C51 N15 H35 126 no
C52 N15 H35 126 no
Cu4 N16 C50 123.9(2) no
Cu4 N16 C52 127.4(2) no
C50 N16 C52 106.7(3) no
O1 C1 O2 126.4(3) no
O1 C1 C2 115.0(3) no
O2 C1 C2 118.5(2) no
N1 C2 C1 111.5(2) no
N1 C2 C3 120.8(3) no
C1 C2 C3 127.7(3) no
C2 C3 C4 117.3(3) no
C2 C3 H1 121 no
C4 C3 H1 121 no
C3 C4 C5 120.6(3) no
C3 C4 H2 120 no
C5 C4 H2 120 no
C4 C5 C6 118.3(3) no
C4 C5 H3 121 no
C6 C5 H3 121 no
N1 C6 C5 119.5(3) no
N1 C6 C7 112.8(3) no
C5 C6 C7 127.7(3) no
O3 C7 N2 128.3(3) no
O3 C7 C6 119.2(3) no
N2 C7 C6 112.4(3) no
N2 C8 C9 112.0(3) no
N2 C8 C10 111.0(3) no
C9 C8 C10 110.2(3) no
N2 C8 H4 108 no
C9 C8 H4 108 no
C10 C8 H4 108 no
O4 C9 O5 124.5(3) no
O4 C9 C8 111.2(3) no
O5 C9 C8 124.3(3) no
C8 C10 C11 115.5(3) no
C8 C10 H5 108 no
C11 C10 H5 108 no
C8 C10 H6 108 no
C11 C10 H6 108 no
H5 C10 H6 109 no
N4 C11 C10 122.6(3) no
N4 C11 C12 108.3(3) no
C10 C11 C12 128.8(3) no
N3 C12 C11 106.3(3) no
N3 C12 H7 127 no
C11 C12 H7 127 no
N4 C13 N3 110.5(3) no
N4 C13 H9 125 no
N3 C13 H9 125 no
O7 C14 O8 125.2(3) no
O7 C14 C15 116.2(2) no
O8 C14 C15 118.7(3) no
N5 C15 C14 111.8(2) no
N5 C15 C16 119.7(3) no
C14 C15 C16 128.5(3) no
C15 C16 C17 118.4(3) no
C15 C16 H10 121 no
C17 C16 H10 121 no
C16 C17 C18 120.4(3) no
C16 C17 H11 120 no
C18 C17 H11 120 no
C17 C18 C19 117.8(3) no
C17 C18 H12 121 no
C19 C18 H12 121 no
N5 C19 C18 120.4(3) no
N5 C19 C20 112.2(3) no
C18 C19 C20 127.1(3) no
O9 C20 N6 128.9(3) no
O9 C20 C19 119.0(3) no
N6 C20 C19 112.1(3) no
N6 C21 C22 109.8(2) no
N6 C21 C23 109.9(3) no
C22 C21 C23 110.7(3) no
N6 C21 H13 109 no
C22 C21 H13 109 no
C23 C21 H13 109 no
O10 C22 O11 120.3(3) no
O10 C22 C21 116.1(3) no
O11 C22 C21 123.6(3) no
C21 C23 C24 115.5(3) no
C21 C23 H14 108 no
C24 C23 H14 108 no
C21 C23 H15 108 no
C24 C23 H15 108 no
H14 C23 H15 110 no
N8 C24 C23 122.1(3) no
N8 C24 C25 108.2(3) no
C23 C24 C25 129.4(3) no
N7 C25 C24 106.9(3) no
N7 C25 H16 127 no
C24 C25 H16 127 no
N7 C26 N8 110.7(3) no
N7 C26 H18 125 no
N8 C26 H18 125 no
O13 C27 O14 125.7(3) no
O13 C27 C28 115.7(3) no
O14 C27 C28 118.6(3) no
N9 C28 C27 111.4(2) no
N9 C28 C29 120.3(3) no
C27 C28 C29 128.2(3) no
C28 C29 C30 118.0(3) no
C28 C29 H19 121 no
C30 C29 H19 121 no
C29 C30 C31 120.4(3) no
C29 C30 H20 120 no
C31 C30 H20 120 no
C30 C31 C32 117.9(3) no
C30 C31 H21 121 no
C32 C31 H21 121 no
N9 C32 C31 120.2(3) no
N9 C32 C33 112.2(3) no
C31 C32 C33 127.3(3) no
O15 C33 N10 128.5(3) no
O15 C33 C32 119.3(3) no
N10 C33 C32 112.1(3) no
N10 C34 C35 110.1(3) no
N10 C34 C36 109.8(3) no
C35 C34 C36 111.0(3) no
N10 C34 H22 109 no
C35 C34 H22 109 no
C36 C34 H22 109 no
O16 C35 O17 120.0(3) no
O16 C35 C34 117.2(3) no
O17 C35 C34 122.7(3) no
C34 C36 C37 115.1(3) no
C34 C36 H23 108 no
C37 C36 H23 108 no
C34 C36 H24 108 no
C37 C36 H24 108 no
H23 C36 H24 110 no
N12 C37 C36 122.2(2) no
N12 C37 C38 108.3(3) no
C36 C37 C38 129.3(3) no
N11 C38 C37 106.7(3) no
N11 C38 H25 127 no
C37 C38 H25 127 no
N11 C39 N12 110.7(3) no
N11 C39 H27 125 no
N12 C39 H27 125 no
O19 C40 O20 126.4(3) no
O19 C40 C41 114.9(3) no
O20 C40 C41 118.7(3) no
N13 C41 C40 111.7(3) no
N13 C41 C42 120.8(3) no
C40 C41 C42 127.5(3) no
C41 C42 C43 117.4(3) no
C41 C42 H28 121 no
C43 C42 H28 121 no
C42 C43 C44 120.8(3) no
C42 C43 H29 120 no
C44 C43 H29 120 no
C43 C44 C45 117.8(3) no
C43 C44 H30 121 no
C45 C44 H30 121 no
N13 C45 C44 120.0(3) no
N13 C45 C46 112.9(3) no
C44 C45 C46 127.1(3) no
O21 C46 N14 128.3(3) no
O21 C46 C45 118.9(3) no
N14 C46 C45 112.9(3) no
N14 C47 C48 111.4(3) no
N14 C47 C49 111.5(3) no
C48 C47 C49 111.5(3) no
N14 C47 H31 107 no
C48 C47 H31 107 no
C49 C47 H31 108 no
O22 C48 O23 122.8(3) no
O22 C48 C47 113.1(3) no
O23 C48 C47 124.1(3) no
C47 C49 C50 117.3(3) no
C47 C49 H32 107 no
C50 C49 H32 107 no
C47 C49 H33 108 no
C50 C49 H33 108 no
H32 C49 H33 110 no
N16 C50 C49 122.9(3) no
N16 C50 C51 108.1(3) no
C49 C50 C51 128.1(3) no
N15 C51 C50 106.8(3) no
N15 C51 H34 127 no
C50 C51 H34 127 no
N15 C52 N16 110.0(3) no
N15 C52 H36 125 no
N16 C52 H36 125 no

loop_
_geom_bond_atom_site_label_1
_geom_bond_atom_site_label_2
_geom_bond_site_symmetry_1
_geom_bond_site_symmetry_2
_geom_bond_distance
_geom_bond_publ_flag
Cu1 O1 . . 2.065(2) yes
Cu1 O6 . . 2.347(2) yes
Cu1 N1 . . 1.917(3) yes
Cu1 N2 . . 1.976(3) yes
Cu1 N4 . . 1.928(3) yes
Cu2 O7 . . 2.073(2) yes
Cu2 O12 . . 2.296(2) yes
Cu2 N5 . . 1.920(2) yes
Cu2 N6 . . 1.975(3) yes
Cu2 N8 . . 1.926(2) yes
Cu3 O13 . . 2.076(2) yes
Cu3 O18 . . 2.275(3) yes
Cu3 N9 . . 1.920(2) yes
Cu3 N10 . . 1.974(3) yes
Cu3 N12 . . 1.930(2) yes
Cu4 O19 . . 2.067(2) yes
Cu4 O24 . . 2.333(2) yes
Cu4 N13 . . 1.917(3) yes
Cu4 N14 . . 1.993(3) yes
Cu4 N16 . . 1.922(3) yes
O1 C1 . . 1.272(3) no
O2 C1 . . 1.243(4) no
O3 C7 . . 1.248(4) no
O4 C9 . . 1.306(4) no
O5 C9 . . 1.206(4) no
O7 C14 . . 1.278(3) no
O8 C14 . . 1.252(3) no
O9 C20 . . 1.259(4) no
O10 C22 . . 1.324(4) no
O11 C22 . . 1.205(4) no
O13 C27 . . 1.276(3) no
O14 C27 . . 1.247(4) no
O15 C33 . . 1.253(4) no
O16 C35 . . 1.321(4) no
O17 C35 . . 1.220(4) no
O19 C40 . . 1.269(4) no
O20 C40 . . 1.245(4) no
O21 C46 . . 1.249(4) no
O22 C48 . . 1.299(4) no
O23 C48 . . 1.215(4) no
N1 C2 . . 1.314(4) no
N1 C6 . . 1.341(4) no
N2 C7 . . 1.326(4) no
N2 C8 . . 1.450(4) no
N4 C11 . . 1.387(4) no
N4 C13 . . 1.323(4) no
N3 C12 . . 1.385(4) no
N3 C13 . . 1.342(4) no
N3 H8 . . .95 no
N5 C15 . . 1.331(4) no
N5 C19 . . 1.332(4) no
N6 C20 . . 1.321(4) no
N6 C21 . . 1.464(4) no
N7 C25 . . 1.376(4) no
N7 C26 . . 1.344(4) no
N7 H17 . . .95 no
N8 C24 . . 1.389(4) no
N8 C26 . . 1.326(4) no
N9 C28 . . 1.327(4) no
N9 C32 . . 1.337(4) no
N10 C33 . . 1.322(4) no
N10 C34 . . 1.458(4) no
N11 C38 . . 1.380(4) no
N11 C39 . . 1.346(4) no
N11 H26 . . .95 no
N12 C37 . . 1.391(3) no
N12 C39 . . 1.321(4) no
N13 C41 . . 1.312(4) no
N13 C45 . . 1.345(4) no
N14 C46 . . 1.333(4) no
N14 C47 . . 1.450(4) no
N15 C51 . . 1.371(4) no
N15 C52 . . 1.341(4) no
N15 H35 . . .95 no
N16 C50 . . 1.392(4) no
N16 C52 . . 1.338(4) no
C1 C2 . . 1.528(4) no
C2 C3 . . 1.388(4) no
C3 C4 . . 1.401(4) no
C3 H1 . . .95 no
C4 C5 . . 1.395(5) no
C4 H2 . . .95 no
C5 C6 . . 1.384(4) no
C5 H3 . . .95 no
C6 C7 . . 1.508(5) no
C8 C9 . . 1.535(5) no
C8 C10 . . 1.549(4) no
C8 H4 . . .95 no
C10 C11 . . 1.500(4) no
C10 H5 . . .95 no
C10 H6 . . .95 no
C11 C12 . . 1.368(4) no
C12 H7 . . .95 no
C13 H9 . . .95 no
C14 C15 . . 1.507(4) no
C15 C16 . . 1.386(4) no
C16 C17 . . 1.396(4) no
C16 H10 . . .95 no
C17 C18 . . 1.399(4) no
C17 H11 . . .95 no
C18 C19 . . 1.382(4) no
C18 H12 . . .95 no
C19 C20 . . 1.521(4) no
C21 C22 . . 1.537(5) no
C21 C23 . . 1.538(4) no
C21 H13 . . .95 no
C23 C24 . . 1.499(4) no
C23 H14 . . .95 no
C23 H15 . . .95 no
C24 C25 . . 1.362(4) no
C25 H16 . . .95 no
C26 H18 . . .95 no
C27 C28 . . 1.517(4) no
C28 C29 . . 1.384(4) no
C29 C30 . . 1.403(4) no
C29 H19 . . .95 no
C30 C31 . . 1.397(4) no
C30 H20 . . .95 no
C31 C32 . . 1.387(4) no
C31 H21 . . .95 no
C32 C33 . . 1.517(4) no
C34 C35 . . 1.525(5) no
C34 C36 . . 1.543(4) no
C34 H22 . . .95 no
C36 C37 . . 1.500(4) no
C36 H23 . . .95 no
C36 H24 . . .95 no
C37 C38 . . 1.360(4) no
C38 H25 . . .95 no
C39 H27 . . .95 no
C40 C41 . . 1.530(4) no
C41 C42 . . 1.388(4) no
C42 C43 . . 1.401(4) no
C42 H28 . . .95 no
C43 C44 . . 1.398(5) no
C43 H29 . . .95 no
C44 C45 . . 1.380(4) no
C44 H30 . . .95 no
C45 C46 . . 1.506(4) no
C47 C48 . . 1.521(4) no
C47 C49 . . 1.540(5) no
C47 H31 . . .95 no
C49 C50 . . 1.501(4) no
C49 H32 . . .95 no
C49 H33 . . .95 no
C50 C51 . . 1.365(4) no
C51 H34 . . .95 no
C52 H36 . . .95 no

loop_
_geom_contact_atom_site_label_1
_geom_contact_atom_site_label_2
_geom_contact_distance
_geom_contact_site_symmetry_2
_geom_contact_publ_flag
Cu4 O20 3.444(2) 2_557 no
O1 N15 3.431(4) 1_554 no
O1 C3 3.484(4) 2_645 no
O1 C52 3.294(4) 1_554 no
O2 O6 2.770(3) 2_645 no
O2 N1 3.285(4) 2_655 no
O2 N15 2.788(4) 1_554 no
O2 C1 3.551(4) 2_645 no
O2 C1 3.476(4) 2_655 no
O2 C2 3.339(5) 2_645 no
O2 C2 3.224(5) 2_655 no
O2 C52 3.542(4) 1_554 no
O3 O16 2.553(3) 2_646 yes
O3 C34 3.265(4) 2_646 no
O3 C35 3.338(4) 2_646 no
O3 C36 3.260(4) 2_646 no
O3 C51 3.541(4) 2_646 no
O4 O9 2.538(3) 1_545 yes
O4 C20 3.296(4) 1_545 no
O4 C22 3.571(4) 1_545 no
O4 C38 3.428(4) 2_646 no
O5 O6 2.771(3) 1_545 no
O5 O9 3.460(3) 1_545 no
O6 C43 3.236(4) 2_556 no
O6 C44 3.599(4) 2_556 no
O8 O12 2.712(3) 2_656 no
O8 C14 3.327(4) 2_646 no
O8 C14 3.319(4) 2_656 no
O8 C15 3.369(4) 2_646 no
O8 C15 3.358(4) 2_656 no
O9 C9 3.376(4) 1_565 no
O10 O21 2.559(3) 2_556 no
O10 C46 3.507(4) 2_556 no
O10 H7 3.14 1_565 no
O11 O12 2.708(3) 1_565 no
O12 C30 3.335(4) 2_546 no
O14 O18 2.704(3) 2_556 no
O14 C27 3.359(4) 2_546 no
O14 C27 3.317(4) 2_556 no
O14 C28 3.354(4) 2_546 no
O14 C28 3.338(4) 2_556 no
O15 O22 2.548(3) 1_565 no
O15 O23 3.302(3) 1_565 no
O15 C48 3.313(4) 1_565 no
O16 C7 3.444(4) 2_656 no
O17 O18 2.697(3) 1_565 no
O18 C17 3.344(4) 2_646 no
O19 O20 3.443(3) 2_557 no
O19 N3 3.403(3) 1_556 no
O19 C13 3.288(4) 1_556 no
O19 C41 3.461(4) 2_557 no
O19 C42 3.318(4) 2_557 no
O20 O24 2.752(3) 2_557 no
O20 N3 2.763(3) 1_556 no
O20 N13 3.162(4) 2_547 no
O20 C13 3.540(3) 1_556 no
O20 C40 3.416(4) 2_547 no
O20 C41 3.218(4) 2_547 no
O20 C41 3.524(4) 2_557 no
O21 C21 3.250(4) 2_546 no
O21 C22 3.348(4) 2_546 no
O21 C23 3.301(4) 2_546 no
O22 C25 3.386(4) 2_546 no
O22 C33 3.395(4) 1_545 no
O23 O24 2.692(3) . yes
O23 C49 3.411(4) 1_545 no
O24 C4 3.236(4) 2_646 no
O24 C40 3.581(4) 2_547 no
O24 C42 3.468(4) 2_547 no
N4 C43 3.330(4) 2_556 no
N4 C44 3.405(4) 2_556 no
N3 C40 3.429(4) 1_554 no
N3 C43 3.582(5) 2_546 no
N3 C43 3.481(4) 2_556 no
N3 C44 3.228(5) 2_546 no
N3 C44 3.315(5) 2_556 no
N3 C45 3.373(4) 2_546 no
N3 C45 3.524(5) 2_556 no
N3 H30 3.41 2_546 no
N3 H30 3.58 2_556 no
N7 C29 3.596(4) 2_546 no
N7 C29 3.474(4) 2_556 no
N7 C30 3.354(4) 2_546 no
N7 C30 3.292(4) 2_556 no
N7 C31 3.454(4) 2_546 no
N7 C31 3.387(4) 2_556 no
N8 C30 3.525(4) 2_546 no
N8 H20 3.22 2_546 no
N8 H20 3.51 2_556 no
N9 H17 3.31 2_546 no
N11 C16 3.584(4) 2_646 no
N11 C16 3.490(4) 2_656 no
N11 C17 3.379(4) 2_646 no
N11 C17 3.317(4) 2_656 no
N11 C18 3.455(4) 2_646 no
N11 C18 3.382(4) 2_656 no
N11 C19 3.591(4) 2_656 no
N12 C17 3.543(4) 2_646 no
N15 C1 3.456(4) 1_556 no
N15 C4 3.316(5) 2_646 no
N15 C4 3.459(5) 2_656 no
N15 C5 3.368(5) 2_646 no
N15 C5 3.203(5) 2_656 no
N15 C6 3.514(4) 2_656 no
C1 C1 3.412(5) 2_645 no
C1 C1 3.412(5) 2_655 no
C1 C2 3.462(5) 2_645 no
C1 C2 3.429(5) 2_655 no
C4 C52 3.525(5) 2_646 no
C4 C52 3.176(5) 2_656 no
C5 C51 3.212(5) 2_646 no
C6 C51 3.581(5) 2_646 no
C11 C44 3.341(4) 2_556 no
C12 C44 3.298(5) 2_556 no
C12 C45 3.544(5) 2_556 no
C13 C43 3.499(5) 2_546 no
C13 C43 3.116(5) 2_556 no
C13 C44 3.564(5) 2_546 no
C13 C44 3.385(5) 2_556 no
C14 C14 3.406(5) 2_646 no
C14 C14 3.406(5) 2_656 no
C16 C39 3.531(4) 2_646 no
C17 C39 3.278(4) 2_646 no
C17 C39 3.335(4) 2_656 no
C18 C37 3.469(5) 2_656 no
C18 C38 3.318(4) 2_646 no
C18 C38 3.225(4) 2_656 no
C19 C38 3.585(5) 2_646 no
C19 C38 3.544(5) 2_656 no
C20 H25 3.50 2_656 no
C24 C31 3.459(4) 2_546 no
C25 C30 3.577(4) 2_546 no
C25 C31 3.206(4) 2_546 no
C25 C31 3.340(4) 2_556 no
C25 C32 3.583(4) 2_546 no
C26 C29 3.582(4) 2_556 no
C26 C30 3.325(4) 2_546 no
C26 C30 3.326(4) 2_556 no
C27 C27 3.435(5) 2_546 no
C27 C27 3.435(5) 2_556 no
C40 C40 3.318(5) 2_547 no
C40 C40 3.318(5) 2_557 no
C40 C41 3.393(4) 2_547 no
C40 C41 3.411(4) 2_557 no

loop_
_geom_hbond_atom_site_label_D
_geom_hbond_atom_site_label_H
_geom_hbond_atom_site_label_A
_geom_hbond_site_symmetry_A
_geom_hbond_distance_DH
_geom_hbond_distance_HA
_geom_hbond_distance_DA
_geom_hbond_angle_DHA
_geom_hbond_publ_flag
N3 H8 O20 1_554 .95 1.86 2.763(3) 159 no
N7 H17 O14 . .95 1.83 2.730(3) 158 no
N11 H26 O8 . .95 1.82 2.732(3) 159 no
N15 H35 O2 1_556 .95 1.87 2.788(4) 161 no

loop_
_geom_torsion_atom_site_label_1
_geom_torsion_atom_site_label_2
_geom_torsion_atom_site_label_3
_geom_torsion_atom_site_label_4
_geom_torsion
_geom_torsion_publ_flag
O6 Cu1 O1 C1 92.5(4) no
N1 Cu1 O1 C1 -2.6(4) no
N2 Cu1 O1 C1 -21.9(5) no
N4 Cu1 O1 C1 -170.6(4) no
O1 Cu1 N1 C2 4.9(4) no
O1 Cu1 N1 C6 -177.2(4) no
O6 Cu1 N1 C2 -83.9(5) no
O6 Cu1 N1 C6 94.0(4) no
N2 Cu1 N1 C2 178.3(5) no
N2 Cu1 N1 C6 -3.8(5) no
N4 Cu1 N1 C2 101.7(6) no
N4 Cu1 N1 C6 -80.3(7) no
O1 Cu1 N2 C7 19.0(4) no
O1 Cu1 N2 C8 -156.0(3) no
O6 Cu1 N2 C7 -94.0(4) no
O6 Cu1 N2 C8 91.1(2) no
N1 Cu1 N2 C7 -.2(2) no
N1 Cu1 N2 C8 -175.1(5) no
N4 Cu1 N2 C7 168.2(4) no
N4 Cu1 N2 C8 -6.7(6) no
O1 Cu1 N4 C11 -171.1(4) no
O1 Cu1 N4 C13 8.1(6) no
O6 Cu1 N4 C11 -80.0(2) no
O6 Cu1 N4 C13 99.2(5) no
N1 Cu1 N4 C11 94.3(6) no
N1 Cu1 N4 C13 -86.5(7) no
N2 Cu1 N4 C11 19.3(2) no
N2 Cu1 N4 C13 -161.5(5) no
O12 Cu2 O7 C14 92.8(4) no
N5 Cu2 O7 C14 -4.1(4) no
N6 Cu2 O7 C14 -33.0(4) no
N8 Cu2 O7 C14 -176.6(4) no
O7 Cu2 N5 C15 3.8(4) no
O7 Cu2 N5 C19 -177.2(4) no
O12 Cu2 N5 C15 -81.8(4) no
O12 Cu2 N5 C19 97.2(4) no
N6 Cu2 N5 C15 173.1(4) no
N6 Cu2 N5 C19 -7.9(4) no
O7 Cu2 N6 C20 35.6(4) no
O7 Cu2 N6 C21 -139.8(6) no
O12 Cu2 N6 C20 -87.1(4) no
O12 Cu2 N6 C21 97.4(4) no
N5 Cu2 N6 C20 6.8(4) no
N5 Cu2 N6 C21 -168.7(4) no
N8 Cu2 N6 C20 180.0(4) no
N8 Cu2 N6 C21 4.5(5) no
O7 Cu2 N8 C24 -177.9(4) no
O7 Cu2 N8 C26 -1.1(5) no
O12 Cu2 N8 C24 -91.0(4) no
O12 Cu2 N8 C26 85.9(5) no
N6 Cu2 N8 C24 15.1(5) no
N6 Cu2 N8 C26 -168.0(4) no
O18 Cu3 O13 C27 91.9(4) no
N9 Cu3 O13 C27 -5.6(4) no
N10 Cu3 O13 C27 -35.2(4) no
N12 Cu3 O13 C27 -177.5(4) no
O13 Cu3 N9 C28 5.7(4) no
O13 Cu3 N9 C32 -176.2(4) no
O18 Cu3 N9 C28 -79.7(4) no
O18 Cu3 N9 C32 98.4(4) no
N10 Cu3 N9 C28 174.7(4) no
N10 Cu3 N9 C32 -7.2(4) no
O13 Cu3 N10 C33 32.7(4) no
O13 Cu3 N10 C34 -135.7(6) no
O18 Cu3 N10 C33 -91.2(4) no
O18 Cu3 N10 C34 100.5(4) no
N9 Cu3 N10 C33 3.2(4) no
N9 Cu3 N10 C34 -165.2(4) no
N12 Cu3 N10 C33 175.8(4) no
N12 Cu3 N10 C34 7.4(5) no
O13 Cu3 N12 C37 -179.4(4) no
O13 Cu3 N12 C39 -2.5(5) no
O18 Cu3 N12 C37 -92.5(4) no
O18 Cu3 N12 C39 84.5(5) no
N10 Cu3 N12 C39 -168.9(4) no
O24 Cu4 O19 C40 -96.9(4) no
N13 Cu4 O19 C40 .7(4) no
N14 Cu4 O19 C40 6.8(5) no
N16 Cu4 O19 C40 170.1(4) no
O19 Cu4 N13 C41 1.6(4) no
O19 Cu4 N13 C45 177.9(4) no
O24 Cu4 N13 C41 88.7(4) no
O24 Cu4 N13 C45 -94.9(4) no
N14 Cu4 N13 C41 -176.4(4) no
N14 Cu4 N13 C45 .0(5) no
N16 Cu4 N13 C41 -100.8(7) no
N16 Cu4 N13 C45 75.5(7) no
O19 Cu4 N14 C46 -11.1(5) no
O19 Cu4 N14 C47 -177.8(3) no
O24 Cu4 N14 C46 91.6(4) no
O24 Cu4 N14 C47 -75.2(2) no
N13 Cu4 N14 C46 -4.9(2) no
N13 Cu4 N14 C47 -171.6(5) no
N16 Cu4 N14 C46 -174.6(4) no
N16 Cu4 N14 C47 18.6(6) no
O19 Cu4 N16 C50 176.9(4) no
O19 Cu4 N16 C52 15.7(6) no
O24 Cu4 N16 C50 87.7(5) no
O24 Cu4 N16 C52 -73.5(5) no
N13 Cu4 N16 C50 -82.8(7) no
N13 Cu4 N16 C52 116.0(6) no
N14 Cu4 N16 C50 -8.5(6) no
N14 Cu4 N16 C52 -169.7(5) no
Cu1 O1 C1 O2 -179.8(3) no
Cu1 O1 C1 C2 .3(4) no
Cu2 O7 C14 O8 -177.1(3) no
Cu2 O7 C14 C15 3.8(4) no
Cu3 O13 C27 O14 -176.4(3) no
Cu3 O13 C27 C28 4.6(4) no
Cu4 O19 C40 O20 176.8(3) no
Cu4 O19 C40 C41 -2.4(4) no
Cu1 N1 C2 C1 -5.9(4) no
Cu1 N1 C2 C3 176.0(3) no
C6 N1 C2 C1 176.4(4) no
C6 N1 C2 C3 -1.8(7) no
Cu1 N1 C6 C5 -175.6(3) no
Cu1 N1 C6 C7 6.7(4) no
C2 N1 C6 C5 2.2(7) no
C2 N1 C6 C7 -175.5(4) no
Cu1 N2 C7 O3 -174.3(3) no
Cu1 N2 C7 C6 3.7(4) no
C8 N2 C7 O3 1.0(7) no
C8 N2 C7 C6 179.0(4) no
Cu1 N2 C8 C9 95.6(3) no
Cu1 N2 C8 C10 -28.1(4) no
C7 N2 C8 C9 -79.2(5) no
C7 N2 C8 C10 157.1(4) no
Cu1 N4 C11 C10 5.8(5) no
Cu1 N4 C11 C12 179.5(2) no
C13 N4 C11 C10 -173.6(4) no
C13 N4 C11 C12 .1(5) no
Cu1 N4 C13 N3 -179.0(2) no
C11 N4 C13 N3 .4(5) no
C13 N3 C12 C11 .7(5) no
C12 N3 C13 N4 -.6(5) no
Cu2 N5 C15 C14 -2.8(4) no
Cu2 N5 C15 C16 178.8(3) no
C19 N5 C15 C14 178.2(4) no
C19 N5 C15 C16 -.1(6) no
Cu2 N5 C19 C18 -178.1(3) no
Cu2 N5 C19 C20 7.5(4) no
C15 N5 C19 C18 .8(6) no
C15 N5 C19 C20 -173.6(4) no
Cu2 N6 C20 O9 178.6(3) no
Cu2 N6 C20 C19 -4.6(4) no
C21 N6 C20 O9 -5.7(7) no
C21 N6 C20 C19 171.1(4) no
Cu2 N6 C21 C22 82.2(4) no
Cu2 N6 C21 C23 -39.8(4) no
C20 N6 C21 C22 -93.2(5) no
C20 N6 C21 C23 144.8(4) no
C26 N7 C25 C24 .9(5) no
C25 N7 C26 N8 -.3(5) no
Cu2 N8 C24 C23 4.1(5) no
Cu2 N8 C24 C25 178.5(2) no
C26 N8 C24 C23 -173.4(4) no
C26 N8 C24 C25 1.1(5) no
Cu2 N8 C26 N7 -177.8(2) no
C24 N8 C26 N7 -.5(5) no
Cu3 N9 C28 C27 -4.9(4) no
Cu3 N9 C28 C29 177.0(3) no
C32 N9 C28 C27 177.1(4) no
C32 N9 C28 C29 -1.0(6) no
Cu3 N9 C32 C31 -175.8(3) no
Cu3 N9 C32 C33 9.4(4) no
C28 N9 C32 C31 2.2(6) no
C28 N9 C32 C33 -172.6(4) no
Cu3 N10 C33 O15 -176.0(3) no
Cu3 N10 C33 C32 .8(4) no
C34 N10 C33 O15 -7.0(7) no
C34 N10 C33 C32 169.9(4) no
Cu3 N10 C34 C35 79.4(4) no
Cu3 N10 C34 C36 -43.1(4) no
C33 N10 C34 C35 -88.8(5) no
C33 N10 C34 C36 148.8(4) no
C39 N11 C38 C37 .9(5) no
C38 N11 C39 N12 -.1(5) no
Cu3 N12 C37 C36 3.6(4) no
Cu3 N12 C37 C38 179.0(2) no
C39 N12 C37 C36 -173.9(4) no
C39 N12 C37 C38 1.4(5) no
Cu3 N12 C39 N11 -178.2(2) no
C37 N12 C39 N11 -.8(5) no
Cu4 N13 C41 C40 -3.1(4) no
Cu4 N13 C41 C42 177.6(3) no
C45 N13 C41 C40 -179.2(4) no
C45 N13 C41 C42 1.5(7) no
Cu4 N13 C45 C44 -176.1(3) no
Cu4 N13 C45 C46 4.3(4) no
C41 N13 C45 C44 .1(7) no
C41 N13 C45 C46 -179.5(4) no
Cu4 N14 C46 O21 -171.1(3) no
Cu4 N14 C46 C45 8.2(4) no
C47 N14 C46 O21 -3.3(7) no
C47 N14 C46 C45 176.0(4) no
Cu4 N14 C47 C48 84.1(4) no
Cu4 N14 C47 C49 -41.1(4) no
C46 N14 C47 C48 -82.2(5) no
C46 N14 C47 C49 152.5(4) no
C52 N15 C51 C50 .7(5) no
C51 N15 C52 N16 -.6(6) no
Cu4 N16 C50 C49 25.4(5) no
Cu4 N16 C50 C51 -164.2(2) no
C52 N16 C50 C49 -170.1(4) no
C52 N16 C50 C51 .3(5) no
Cu4 N16 C52 N15 164.0(2) no
C50 N16 C52 N15 .2(5) no
O1 C1 C2 N1 3.4(5) no
O1 C1 C2 C3 -178.6(4) no
O2 C1 C2 N1 -176.5(4) no
O2 C1 C2 C3 1.5(7) no
N1 C2 C3 C4 -.3(6) no
C1 C2 C3 C4 -178.1(4) no
C2 C3 C4 C5 1.8(7) no
C3 C4 C5 C6 -1.4(7) no
C4 C5 C6 N1 -.6(7) no
C4 C5 C6 C7 176.8(4) no
N1 C6 C7 O3 171.6(4) no
N1 C6 C7 N2 -6.6(6) no
C5 C6 C7 O3 -5.9(8) no
C5 C6 C7 N2 175.9(5) no
N2 C8 C9 O4 160.2(4) no
N2 C8 C9 O5 -21.2(6) no
C10 C8 C9 O4 -75.7(5) no
C10 C8 C9 O5 103.0(5) no
N2 C8 C10 C11 59.0(5) no
C9 C8 C10 C11 -65.8(5) no
C8 C10 C11 N4 -50.3(6) no
C8 C10 C11 C12 137.4(5) no
N4 C11 C12 N3 -.5(5) no
C10 C11 C12 N3 172.7(4) no
O7 C14 C15 N5 -.9(5) no
O7 C14 C15 C16 177.3(4) no
O8 C14 C15 N5 179.9(3) no
O8 C14 C15 C16 -1.9(6) no
N5 C15 C16 C17 -.6(6) no
C14 C15 C16 C17 -178.6(4) no
C15 C16 C17 C18 .6(6) no
C16 C17 C18 C19 .1(6) no
C17 C18 C19 N5 -.8(6) no
C17 C18 C19 C20 172.7(4) no
N5 C19 C20 O9 175.5(4) no
N5 C19 C20 N6 -1.7(5) no
C18 C19 C20 O9 1.6(7) no
C18 C19 C20 N6 -175.6(4) no
N6 C21 C22 O10 172.6(4) no
N6 C21 C22 O11 -10.5(6) no
C23 C21 C22 O10 -65.9(6) no
C23 C21 C22 O11 111.0(5) no
N6 C21 C23 C24 63.1(5) no
C22 C21 C23 C24 -58.4(6) no
C21 C23 C24 N8 -47.2(6) no
C21 C23 C24 C25 139.6(5) no
N8 C24 C25 N7 -1.2(4) no
C23 C24 C25 N7 172.7(4) no
O13 C27 C28 N9 -.2(5) no
O13 C27 C28 C29 177.7(4) no
O14 C27 C28 N9 -179.3(3) no
O14 C27 C28 C29 -1.3(6) no
N9 C28 C29 C30 -.6(6) no
C27 C28 C29 C30 -178.4(4) no
C28 C29 C30 C31 1.0(6) no
C29 C30 C31 C32 .1(6) no
C30 C31 C32 N9 -1.7(6) no
C30 C31 C32 C33 172.2(4) no
N9 C32 C33 O15 170.8(4) no
N9 C32 C33 N10 -6.4(5) no
C31 C32 C33 O15 -3.6(7) no
C31 C32 C33 N10 179.2(4) no
N10 C34 C35 O16 174.9(4) no
N10 C34 C35 O17 -7.4(6) no
C36 C34 C35 O16 -63.3(5) no
C36 C34 C35 O17 114.4(5) no
N10 C34 C36 C37 64.3(5) no
C35 C34 C36 C37 -57.6(5) no
C34 C36 C37 N12 -46.2(6) no
C34 C36 C37 C38 139.5(5) no
N12 C37 C38 N11 -1.5(4) no
C36 C37 C38 N11 173.5(4) no
O19 C40 C41 N13 3.6(5) no
O19 C40 C41 C42 -177.2(4) no
O20 C40 C41 N13 -175.7(3) no
O20 C40 C41 C42 3.5(6) no
N13 C41 C42 C43 -2.1(6) no
C40 C41 C42 C43 178.7(4) no
C41 C42 C43 C44 1.3(6) no
C42 C43 C44 C45 .3(7) no
C43 C44 C45 N13 -1.0(7) no
C43 C44 C45 C46 178.6(4) no
N13 C45 C46 O21 171.2(4) no
N13 C45 C46 N14 -8.2(6) no
C44 C45 C46 O21 -8.4(8) no
C44 C45 C46 N14 172.2(5) no
N14 C47 C48 O22 159.5(4) no
N14 C47 C48 O23 -21.5(6) no
C49 C47 C48 O22 -75.3(5) no
C49 C47 C48 O23 103.7(5) no
N14 C47 C49 C50 54.5(5) no
C48 C47 C49 C50 -70.6(5) no
C47 C49 C50 N16 -49.5(7) no
C47 C49 C50 C51 142.1(5) no
N16 C50 C51 N15 -.6(5) no
C49 C50 C51 N15 169.1(4) no
